data_8105523
loop_
_publ_author_name
'Wei, Ping'
'Li, Qing-Lin'
'Ma, Jin-Xia'
'Fu, Tao'
'Zhao, Ji-Xing'
'Zhao, Li'

_publ_section_title
;
 Crystal structure of
 1-{4-[(2-hydroxy-5-nitrobenzylidene)amino]phenyl}ethanone O-methyl oxime,
 C16H15N3O4
;
_journal_issue 1
_journal_name_full 'Zeitschrift f\"ur Kristallographie - New Crystal Structures'
_journal_page_first 9
_journal_page_last 10
_journal_paper_doi 10.1515/ncrs-2017-0382
_journal_volume 234
_journal_year 2018
_chemical_formula_moiety 'C16 H15 N3 O4'
_chemical_formula_sum 'C16 H15 N3 O4'
_chemical_formula_weight 313.31
_space_group_crystal_system monoclinic
_space_group_IT_number 14
_space_group_name_Hall '-P 2ybc'
_space_group_name_H-M_alt 'P 1 21/c 1'
_atom_sites_solution_hydrogens geom
_atom_sites_solution_primary direct
_cell_angle_alpha 90
_cell_angle_beta 90.113(2)
_cell_angle_gamma 90
_cell_formula_units_Z 4
_cell_length_a 6.4730(5)
_cell_length_b 8.1564(6)
_cell_length_c 27.511(2)
_cell_measurement_reflns_used 2968
_cell_measurement_temperature 153(2)
_cell_measurement_theta_max 27.47
_cell_measurement_theta_min 2.60
_cell_volume 1452.48(19)
_computing_molecular_graphics 'Olex2 (Dolomanov et al., 2009)'
_computing_publication_material 'Olex2 (Dolomanov et al., 2009)'
_computing_structure_refinement 'ShelXL (Sheldrick, 2008)'
_computing_structure_solution 'ShelXT (Sheldrick, 2015)'
_diffrn_ambient_temperature 153.15
_diffrn_measured_fraction_theta_full 0.972
_diffrn_measured_fraction_theta_max 0.972
_diffrn_measurement_device_type 'Bruker P4'
_diffrn_measurement_method '\w scans'
_diffrn_radiation_monochromator graphite
_diffrn_radiation_type MoK\a
_diffrn_radiation_wavelength 0.71073
_diffrn_reflns_av_R_equivalents 0.0513
_diffrn_reflns_av_unetI/netI 0.0467
_diffrn_reflns_Laue_measured_fraction_full 0.972
_diffrn_reflns_Laue_measured_fraction_max 0.972
_diffrn_reflns_limit_h_max 7
_diffrn_reflns_limit_h_min -7
_diffrn_reflns_limit_k_max 9
_diffrn_reflns_limit_k_min -10
_diffrn_reflns_limit_l_max 33
_diffrn_reflns_limit_l_min -33
_diffrn_reflns_number 10517
_diffrn_reflns_point_group_measured_fraction_full 0.972
_diffrn_reflns_point_group_measured_fraction_max 0.972
_diffrn_reflns_theta_full 26.000
_diffrn_reflns_theta_max 26.019
_diffrn_reflns_theta_min 2.605
_exptl_absorpt_coefficient_mu 0.105
_exptl_absorpt_correction_type none
_exptl_crystal_density_diffrn 1.433
_exptl_crystal_density_meas .
_exptl_crystal_description block
_exptl_crystal_F_000 656
_exptl_crystal_size_max 0.22
_exptl_crystal_size_mid 0.19
_exptl_crystal_size_min 0.18
_refine_diff_density_max 0.202
_refine_diff_density_min -0.298
_refine_diff_density_rms 0.056
_refine_ls_extinction_coef .
_refine_ls_extinction_method none
_refine_ls_goodness_of_fit_ref 1.093
_refine_ls_hydrogen_treatment constr
_refine_ls_matrix_type full
_refine_ls_number_parameters 211
_refine_ls_number_reflns 2761
_refine_ls_number_restraints 0
_refine_ls_restrained_S_all 1.093
_refine_ls_R_factor_all 0.0926
_refine_ls_R_factor_gt 0.0623
_refine_ls_shift/su_max 0.000
_refine_ls_shift/su_mean 0.000
_refine_ls_structure_factor_coef Fsqd
_refine_ls_weighting_details 'w=1/[\s^2^(Fo^2^)+(0.0402P)^2^+1.5999P] where P=(Fo^2^+2Fc^2^)/3'
_refine_ls_weighting_scheme calc
_refine_ls_wR_factor_gt 0.1246
_refine_ls_wR_factor_ref 0.1360
_reflns_Friedel_coverage 0.000
_reflns_Friedel_fraction_full .
_reflns_Friedel_fraction_max .
_reflns_number_gt 1994
_reflns_number_total 2761
_reflns_threshold_expression 'I > 2\s(I)'
_cod_data_source_file suppl_ncrs-2017-0382_suppl.cif
_cod_data_source_block 2
_cod_original_cell_volume 1452.47(19)
_cod_database_code 8105523
_shelx_space_group_comment
;
The symmetry employed for this shelxl refinement is uniquely defined
by the following loop, which should always be used as a source of
symmetry information in preference to the above space-group names.
They are only intended as comments.
;
_shelx_estimated_absorpt_t_max 0.981
_shelx_estimated_absorpt_t_min 0.977
_olex2_refinement_description
;
1. Fixed Uiso
 At 1.2 times of:
  All C(H) groups
 At 1.5 times of:
  All C(H,H,H) groups, All O(H) groups
2.a Aromatic/amide H refined with riding coordinates:
 C7(H7), C13(H13), C9(H9), C5(H5), C10(H10), C12(H12), C3(H3), C2(H2)
2.b Idealised Me refined as rotating group:
 C15(H15A,H15B,H15C), C16(H16A,H16B,H16C)
2.c Idealised tetrahedral OH refined as rotating group:
 O1(H1)
;

loop_
_space_group_symop_operation_xyz
'x, y, z'
'-x, y+1/2, -z+1/2'
'-x, -y, -z'
'x, -y-1/2, z-1/2'

loop_
_atom_site_label
_atom_site_type_symbol
_atom_site_fract_x
_atom_site_fract_y
_atom_site_fract_z
_atom_site_U_iso_or_equiv
_atom_site_adp_type
_atom_site_occupancy
_atom_site_site_symmetry_order
_atom_site_calc_flag
_atom_site_refinement_flags_posn
_atom_site_refinement_flags_adp
_atom_site_refinement_flags_occupancy
_atom_site_disorder_assembly
_atom_site_disorder_group
O4 O -0.3329(3) 0.2071(2) 0.74924(6) 0.0245(4) Uani 1 1 d . . . . .
O1 O 0.3377(3) 0.0958(2) 0.43386(7) 0.0270(5) Uani 1 1 d . . . . .
H1 H 0.301816 0.114338 0.462674 0.041 Uiso 1 1 calc GR . . . .
O3 O 1.1878(3) 0.4547(2) 0.42946(7) 0.0312(5) Uani 1 1 d . . . . .
O2 O 1.1718(3) 0.3664(3) 0.35528(7) 0.0371(5) Uani 1 1 d . . . . .
N2 N 0.3586(3) 0.2081(3) 0.52036(8) 0.0214(5) Uani 1 1 d . . . . .
N1 N 1.1006(3) 0.3794(3) 0.39660(8) 0.0267(5) Uani 1 1 d . . . . .
N3 N -0.2372(3) 0.1849(3) 0.70339(7) 0.0212(5) Uani 1 1 d . . . . .
C8 C 0.2620(4) 0.2284(3) 0.56615(9) 0.0201(6) Uani 1 1 d . . . . .
C11 C 0.0405(4) 0.2599(3) 0.65329(9) 0.0192(6) Uani 1 1 d . . . . .
C7 C 0.5400(4) 0.2657(3) 0.51103(9) 0.0228(6) Uani 1 1 d . . . . .
H7 H 0.615311 0.320955 0.535772 0.027 Uiso 1 1 calc R . . . .
C1 C 0.5217(4) 0.1635(3) 0.42570(9) 0.0216(6) Uani 1 1 d . . . . .
C14 C -0.0775(4) 0.2767(3) 0.69943(9) 0.0201(6) Uani 1 1 d . . . . .
C6 C 0.6297(4) 0.2469(3) 0.46310(9) 0.0207(6) Uani 1 1 d . . . . .
C13 C 0.3455(4) 0.3148(3) 0.60506(10) 0.0247(6) Uani 1 1 d . . . . .
H13 H 0.478052 0.363809 0.602306 0.030 Uiso 1 1 calc R . . . .
C9 C 0.0675(4) 0.1574(3) 0.57121(9) 0.0222(6) Uani 1 1 d . . . . .
H9 H 0.009638 0.097859 0.544810 0.027 Uiso 1 1 calc R . . . .
C5 C 0.8218(4) 0.3150(3) 0.45297(10) 0.0234(6) Uani 1 1 d . . . . .
H5 H 0.896612 0.370242 0.477793 0.028 Uiso 1 1 calc R . . . .
C4 C 0.9032(4) 0.3025(3) 0.40707(10) 0.0233(6) Uani 1 1 d . . . . .
C10 C -0.0428(4) 0.1720(3) 0.61390(10) 0.0230(6) Uani 1 1 d . . . . .
H10 H -0.175170 0.122617 0.616664 0.028 Uiso 1 1 calc R . . . .
C15 C -0.0023(4) 0.3938(4) 0.73773(9) 0.0253(6) Uani 1 1 d . . . . .
H15A H -0.118197 0.426558 0.758429 0.038 Uiso 1 1 calc GR . . . .
H15B H 0.056782 0.491037 0.722132 0.038 Uiso 1 1 calc GR . . . .
H15C H 0.103684 0.340065 0.757630 0.038 Uiso 1 1 calc GR . . . .
C12 C 0.2352(4) 0.3292(3) 0.64766(10) 0.0245(6) Uani 1 1 d . . . . .
H12 H 0.294147 0.388250 0.674011 0.029 Uiso 1 1 calc R . . . .
C3 C 0.7966(4) 0.2219(3) 0.36985(10) 0.0263(6) Uani 1 1 d . . . . .
H3 H 0.854936 0.214907 0.338257 0.032 Uiso 1 1 calc R . . . .
C16 C -0.5094(4) 0.1022(4) 0.75079(10) 0.0281(7) Uani 1 1 d . . . . .
H16A H -0.605984 0.133166 0.724903 0.042 Uiso 1 1 calc GR . . . .
H16B H -0.577560 0.113213 0.782398 0.042 Uiso 1 1 calc GR . . . .
H16C H -0.465680 -0.011745 0.746140 0.042 Uiso 1 1 calc GR . . . .
C2 C 0.6078(4) 0.1533(4) 0.37912(10) 0.0269(7) Uani 1 1 d . . . . .
H2 H 0.535009 0.098460 0.353891 0.032 Uiso 1 1 calc R . . . .

loop_
_atom_site_aniso_label
_atom_site_aniso_U_11
_atom_site_aniso_U_22
_atom_site_aniso_U_33
_atom_site_aniso_U_23
_atom_site_aniso_U_13
_atom_site_aniso_U_12
O4 0.0236(10) 0.0260(10) 0.0239(10) -0.0016(8) 0.0084(8) -0.0035(8)
O1 0.0217(10) 0.0351(12) 0.0242(10) -0.0040(9) 0.0005(8) -0.0077(9)
O3 0.0257(11) 0.0307(11) 0.0373(12) 0.0001(9) 0.0012(9) -0.0050(9)
O2 0.0328(11) 0.0503(14) 0.0282(12) 0.0085(10) 0.0132(9) 0.0034(10)
N2 0.0220(12) 0.0234(12) 0.0189(11) 0.0009(9) 0.0010(9) 0.0004(10)
N1 0.0225(12) 0.0288(13) 0.0288(14) 0.0064(11) 0.0066(10) 0.0030(10)
N3 0.0245(12) 0.0210(12) 0.0181(12) 0.0016(9) 0.0050(9) 0.0016(10)
C8 0.0195(14) 0.0222(14) 0.0187(13) 0.0028(11) 0.0007(10) 0.0014(11)
C11 0.0217(14) 0.0195(14) 0.0163(13) 0.0014(10) -0.0001(10) 0.0011(11)
C7 0.0232(14) 0.0256(15) 0.0195(14) -0.0022(11) -0.0015(11) -0.0027(12)
C1 0.0185(14) 0.0224(14) 0.0239(14) 0.0003(11) -0.0042(10) 0.0032(11)
C14 0.0222(14) 0.0198(14) 0.0182(13) 0.0021(11) 0.0006(10) 0.0023(11)
C6 0.0212(14) 0.0213(14) 0.0197(14) 0.0003(11) 0.0004(11) 0.0001(11)
C13 0.0200(14) 0.0292(15) 0.0250(14) -0.0006(12) 0.0006(11) -0.0083(12)
C9 0.0219(14) 0.0237(15) 0.0210(14) -0.0052(11) -0.0004(10) -0.0034(11)
C5 0.0237(14) 0.0239(15) 0.0224(14) -0.0007(11) -0.0015(11) 0.0003(12)
C4 0.0206(14) 0.0249(15) 0.0245(15) 0.0051(12) 0.0034(11) 0.0055(11)
C10 0.0161(13) 0.0267(15) 0.0261(15) 0.0001(12) 0.0001(10) -0.0039(11)
C15 0.0262(14) 0.0286(16) 0.0211(14) -0.0024(12) 0.0040(11) -0.0011(12)
C12 0.0275(15) 0.0268(15) 0.0194(13) -0.0020(12) -0.0011(11) -0.0052(12)
C3 0.0311(16) 0.0311(16) 0.0169(13) 0.0013(12) 0.0031(11) 0.0045(13)
C16 0.0205(14) 0.0330(17) 0.0308(15) 0.0083(13) 0.0066(11) -0.0026(12)
C2 0.0273(16) 0.0309(16) 0.0223(15) -0.0049(12) -0.0007(11) 0.0003(12)

loop_
_atom_type_symbol
_atom_type_description
_atom_type_scat_dispersion_real
_atom_type_scat_dispersion_imag
_atom_type_scat_source
C C 0.0033 0.0016 'International Tables Vol C Tables 4.2.6.8 and 6.1.1.4'
H H 0.0000 0.0000 'International Tables Vol C Tables 4.2.6.8 and 6.1.1.4'
N N 0.0061 0.0033 'International Tables Vol C Tables 4.2.6.8 and 6.1.1.4'
O O 0.0106 0.0060 'International Tables Vol C Tables 4.2.6.8 and 6.1.1.4'

loop_
_geom_angle_atom_site_label_1
_geom_angle_atom_site_label_2
_geom_angle_atom_site_label_3
_geom_angle
_geom_angle_site_symmetry_1
_geom_angle_site_symmetry_3
N3 O4 C16 107.52(19) . .
C1 O1 H1 109.5 . .
C7 N2 C8 122.5(2) . .
O3 N1 O2 123.3(2) . .
O3 N1 C4 118.2(2) . .
O2 N1 C4 118.5(2) . .
C14 N3 O4 110.8(2) . .
C13 C8 N2 124.9(2) . .
C13 C8 C9 118.9(2) . .
C9 C8 N2 116.2(2) . .
C10 C11 C14 120.5(2) . .
C12 C11 C14 121.6(2) . .
C12 C11 C10 117.9(2) . .
N2 C7 H7 119.7 . .
N2 C7 C6 120.5(2) . .
C6 C7 H7 119.7 . .
O1 C1 C6 121.1(2) . .
O1 C1 C2 119.2(2) . .
C2 C1 C6 119.7(2) . .
N3 C14 C11 115.7(2) . .
N3 C14 C15 124.9(2) . .
C11 C14 C15 119.4(2) . .
C1 C6 C7 120.9(2) . .
C5 C6 C7 120.0(2) . .
C5 C6 C1 119.1(2) . .
C8 C13 H13 120.1 . .
C12 C13 C8 119.8(3) . .
C12 C13 H13 120.1 . .
C8 C9 H9 119.4 . .
C10 C9 C8 121.2(2) . .
C10 C9 H9 119.4 . .
C6 C5 H5 120.0 . .
C4 C5 C6 120.0(3) . .
C4 C5 H5 120.0 . .
C5 C4 N1 119.3(2) . .
C5 C4 C3 121.3(3) . .
C3 C4 N1 119.4(2) . .
C11 C10 H10 120.0 . .
C9 C10 C11 120.1(2) . .
C9 C10 H10 120.0 . .
C14 C15 H15A 109.5 . .
C14 C15 H15B 109.5 . .
C14 C15 H15C 109.5 . .
H15A C15 H15B 109.5 . .
H15A C15 H15C 109.5 . .
H15B C15 H15C 109.5 . .
C11 C12 H12 118.9 . .
C13 C12 C11 122.1(3) . .
C13 C12 H12 118.9 . .
C4 C3 H3 120.2 . .
C2 C3 C4 119.7(2) . .
C2 C3 H3 120.2 . .
O4 C16 H16A 109.5 . .
O4 C16 H16B 109.5 . .
O4 C16 H16C 109.5 . .
H16A C16 H16B 109.5 . .
H16A C16 H16C 109.5 . .
H16B C16 H16C 109.5 . .
C1 C2 H2 119.9 . .
C3 C2 C1 120.2(3) . .
C3 C2 H2 119.9 . .

loop_
_geom_bond_atom_site_label_1
_geom_bond_atom_site_label_2
_geom_bond_distance
_geom_bond_site_symmetry_2
O4 N3 1.418(3) .
O4 C16 1.428(3) .
O1 H1 0.8400 .
O1 C1 1.332(3) .
O3 N1 1.229(3) .
O2 N1 1.232(3) .
N2 C8 1.417(3) .
N2 C7 1.291(3) .
N1 C4 1.453(3) .
N3 C14 1.281(3) .
C8 C13 1.390(4) .
C8 C9 1.393(4) .
C11 C14 1.489(4) .
C11 C10 1.406(4) .
C11 C12 1.390(4) .
C7 H7 0.9500 .
C7 C6 1.450(4) .
C1 C6 1.417(4) .
C1 C2 1.401(4) .
C14 C15 1.502(4) .
C6 C5 1.391(4) .
C13 H13 0.9500 .
C13 C12 1.378(4) .
C9 H9 0.9500 .
C9 C10 1.381(4) .
C5 H5 0.9500 .
C5 C4 1.373(4) .
C4 C3 1.398(4) .
C10 H10 0.9500 .
C15 H15A 0.9800 .
C15 H15B 0.9800 .
C15 H15C 0.9800 .
C12 H12 0.9500 .
C3 H3 0.9500 .
C3 C2 1.369(4) .
C16 H16A 0.9800 .
C16 H16B 0.9800 .
C16 H16C 0.9800 .
C2 H2 0.9500 .

loop_
_geom_torsion_atom_site_label_1
_geom_torsion_atom_site_label_2
_geom_torsion_atom_site_label_3
_geom_torsion_atom_site_label_4
_geom_torsion
_geom_torsion_site_symmetry_1
_geom_torsion_site_symmetry_2
_geom_torsion_site_symmetry_3
_geom_torsion_site_symmetry_4
O4 N3 C14 C11 178.0(2) . . . .
O4 N3 C14 C15 -0.6(3) . . . .
O1 C1 C6 C7 -2.0(4) . . . .
O1 C1 C6 C5 179.7(2) . . . .
O1 C1 C2 C3 179.9(3) . . . .
O3 N1 C4 C5 -0.5(4) . . . .
O3 N1 C4 C3 177.3(2) . . . .
O2 N1 C4 C5 179.7(3) . . . .
O2 N1 C4 C3 -2.4(4) . . . .
N2 C8 C13 C12 178.7(3) . . . .
N2 C8 C9 C10 -178.7(3) . . . .
N2 C7 C6 C1 -0.7(4) . . . .
N2 C7 C6 C5 177.5(3) . . . .
N1 C4 C3 C2 -178.2(2) . . . .
C8 N2 C7 C6 -177.9(2) . . . .
C8 C13 C12 C11 -0.2(4) . . . .
C8 C9 C10 C11 0.1(4) . . . .
C7 N2 C8 C13 2.1(4) . . . .
C7 N2 C8 C9 -179.0(3) . . . .
C7 C6 C5 C4 -177.5(3) . . . .
C1 C6 C5 C4 0.7(4) . . . .
C14 C11 C10 C9 179.8(2) . . . .
C14 C11 C12 C13 -179.8(3) . . . .
C6 C1 C2 C3 0.7(4) . . . .
C6 C5 C4 N1 177.8(2) . . . .
C6 C5 C4 C3 0.0(4) . . . .
C13 C8 C9 C10 0.2(4) . . . .
C9 C8 C13 C12 -0.1(4) . . . .
C5 C4 C3 C2 -0.3(4) . . . .
C4 C3 C2 C1 0.0(4) . . . .
C10 C11 C14 N3 11.5(4) . . . .
C10 C11 C14 C15 -169.8(2) . . . .
C10 C11 C12 C13 0.5(4) . . . .
C12 C11 C14 N3 -168.3(2) . . . .
C12 C11 C14 C15 10.4(4) . . . .
C12 C11 C10 C9 -0.4(4) . . . .
C16 O4 N3 C14 179.6(2) . . . .
C2 C1 C6 C7 177.2(3) . . . .
C2 C1 C6 C5 -1.0(4) . . . .
